data_4024534
loop_
_publ_author_name
'Seb Caille'
'Sheng Cui'
'Tsang-Lin Hwang'
'Xiang Wang'
'Margaret M. Faul'

_publ_section_title
;
Two Asymmetric Syntheses of AMG 221, an Inhibitor of 11\b-Hydroxysteroid
Dehydrogenase Type 1
;
_journal_name_full 'Journal of Organic Chemistry'
_journal_page_first 3833
_journal_page_last 3842
_journal_paper_doi 10.1021/jo900287b
_journal_volume 74
_journal_year 2009
_chemical_formula_sum 'C28 H44 N4 O2 S2'
_chemical_formula_weight 532.79
_chemical_name_systematic
;

 ?

;
_space_group_IT_number 5
_symmetry_cell_setting monoclinic
_symmetry_space_group_name_Hall 'C 2y'
_symmetry_space_group_name_H-M 'C 1 2 1'
_atom_sites_solution_hydrogens difmap
_atom_sites_solution_primary direct
_atom_sites_solution_secondary difmap
_audit_creation_method SHELXL-97
_cell_angle_alpha 90.00
_cell_angle_beta 90.00
_cell_angle_gamma 90.00
_cell_formula_units_Z 4
_cell_length_a 12.5603(11)
_cell_length_b 18.4561(11)
_cell_length_c 12.4825(9)
_cell_measurement_reflns_used 6868
_cell_measurement_temperature 446(2)
_cell_measurement_theta_max 23.80
_cell_measurement_theta_min 2.21
_cell_volume 2893.6(4)
_computing_cell_refinement 'APEX2 (BRUKER, V2.1-0, 2006)'
_computing_data_collection 'COSMO (BRUKER, V5.007, 2006)'
_computing_data_reduction 'SAINT (BRUKER, V7.34A, 2006)'
_computing_molecular_graphics 'SHELXTL (BRUKER, 2000, V6.14)'
_computing_publication_material 'XCIF (Sheldrick and BRUKER, v6.12, 2001,)'
_computing_structure_refinement 'BRUKER, SHELXL-01, V6.14)'
_computing_structure_solution 'BRUKER, SHELXS-90, V6.14)'
_diffrn_ambient_temperature 446(2)
_diffrn_detector_area_resol_mean 836.6
_diffrn_measured_fraction_theta_full 1.000
_diffrn_measured_fraction_theta_max 1.000
_diffrn_measurement_device_type 'CCD area detector'
_diffrn_measurement_method 'phi and omega scans'
_diffrn_radiation_monochromator graphite
_diffrn_radiation_source 'fine-focus sealed tube'
_diffrn_radiation_type MoK\a
_diffrn_radiation_wavelength 0.71073
_diffrn_reflns_av_R_equivalents 0.0272
_diffrn_reflns_av_sigmaI/netI 0.0406
_diffrn_reflns_limit_h_max 14
_diffrn_reflns_limit_h_min -14
_diffrn_reflns_limit_k_max 20
_diffrn_reflns_limit_k_min -20
_diffrn_reflns_limit_l_max 14
_diffrn_reflns_limit_l_min -14
_diffrn_reflns_number 10315
_diffrn_reflns_theta_full 23.80
_diffrn_reflns_theta_max 23.80
_diffrn_reflns_theta_min 1.96
_exptl_absorpt_coefficient_mu 0.215
_exptl_absorpt_correction_T_max 0.9664
_exptl_absorpt_correction_T_min 0.9285
_exptl_absorpt_correction_type multi-scan
_exptl_absorpt_process_details SADABS
_exptl_crystal_colour colourless
_exptl_crystal_density_diffrn 1.223
_exptl_crystal_density_meas 0
_exptl_crystal_density_method 'not measured'
_exptl_crystal_description chunk
_exptl_crystal_F_000 1152
_exptl_crystal_size_max 0.35
_exptl_crystal_size_mid 0.19
_exptl_crystal_size_min 0.16
_refine_diff_density_max 0.137
_refine_diff_density_min -0.146
_refine_diff_density_rms 0.034
_refine_ls_abs_structure_details 'Flack H D (1983), Acta Cryst. A39, 876-881'
_refine_ls_abs_structure_Flack -0.08(5)
_refine_ls_extinction_method none
_refine_ls_goodness_of_fit_ref 0.963
_refine_ls_hydrogen_treatment refall
_refine_ls_matrix_type full
_refine_ls_number_parameters 501
_refine_ls_number_reflns 4213
_refine_ls_number_restraints 1
_refine_ls_restrained_S_all 0.963
_refine_ls_R_factor_all 0.0326
_refine_ls_R_factor_gt 0.0279
_refine_ls_shift/su_max 0.021
_refine_ls_shift/su_mean 0.001
_refine_ls_structure_factor_coef Fsqd
_refine_ls_weighting_details 'calc w=1/[\s^2^(Fo^2^)+(0.0240P)^2^+0.0000P] where P=(Fo^2^+2Fc^2^)/3'
_refine_ls_weighting_scheme calc
_refine_ls_wR_factor_gt 0.0525
_refine_ls_wR_factor_ref 0.0541
_reflns_number_gt 3783
_reflns_number_total 4213
_reflns_threshold_expression >2sigma(I)
_cod_data_source_file jo900287b_si_002.cif
_cod_data_source_block amg307ar
_cod_depositor_comments
;
The following automatic conversions were performed:
'_symmetry_cell_setting' value 'Monoclinic' changed to 'monoclinic'
according to '/home/saulius/struct/CIF-dictionaries/cif_core.dic'
dictionary named 'cif_core.dic' version 2.4.1 from
2010-06-29.

'_exptl_absorpt_correction_type' value 'Multi-scan' changed
to 'multi-scan' according to
'/home/saulius/struct/CIF-dictionaries/cif_core.dic' dictionary named
'cif_core.dic' version 2.4.1 from 2010-06-29.

Automatic conversion script
Id: cif_fix_enum 1527 2010-12-29 10:47:43Z saulius 
;
_cod_original_sg_symbol_H-M C2
_cod_database_code 4024534

loop_
_symmetry_equiv_pos_as_xyz
'x, y, z'
'-x, y, -z'
'x+1/2, y+1/2, z'
'-x+1/2, y+1/2, -z'

loop_
_atom_site_label
_atom_site_type_symbol
_atom_site_fract_x
_atom_site_fract_y
_atom_site_fract_z
_atom_site_U_iso_or_equiv
_atom_site_adp_type
_atom_site_occupancy
_atom_site_symmetry_multiplicity
_atom_site_calc_flag
_atom_site_refinement_flags
_atom_site_disorder_assembly
_atom_site_disorder_group
S1 S 0.88828(4) 0.33807(3) 0.32427(5) 0.03535(15) Uani 1 1 d . . .
O1 O 1.12275(13) 0.31843(9) 0.12963(14) 0.0467(5) Uani 1 1 d . . .
N1 N 1.01347(14) 0.24385(9) 0.22596(14) 0.0297(4) Uani 1 1 d . . .
N2 N 0.88374(15) 0.19433(12) 0.33670(15) 0.0300(5) Uani 1 1 d . . .
H2 H 0.9052(16) 0.1516(14) 0.3154(17) 0.030(7) Uiso 1 1 d . . .
C1 C 0.9928(3) 0.50068(18) 0.3117(4) 0.0650(9) Uani 1 1 d . . .
H1A H 0.959(2) 0.5244(18) 0.250(2) 0.071(10) Uiso 1 1 d . . .
H1B H 0.939(2) 0.4843(17) 0.367(2) 0.088(11) Uiso 1 1 d . . .
C2 C 1.1195(2) 0.40386(18) 0.3706(3) 0.0525(8) Uani 1 1 d . . .
H2A H 1.076(2) 0.3929(14) 0.431(2) 0.073(9) Uiso 1 1 d . . .
H2B H 1.1588(19) 0.3573(15) 0.346(2) 0.058(8) Uiso 1 1 d . . .
H2C H 1.168(2) 0.4391(15) 0.390(2) 0.069(9) Uiso 1 1 d . . .
C3 C 1.0539(2) 0.43341(12) 0.2783(2) 0.0409(6) Uani 1 1 d . . .
H3 H 1.1000(17) 0.4442(13) 0.2209(17) 0.041(7) Uiso 1 1 d . . .
C4 C 0.9202(3) 0.40493(19) 0.1305(2) 0.0561(8) Uani 1 1 d . . .
H4A H 0.864(2) 0.4352(13) 0.1557(18) 0.049(7) Uiso 1 1 d . . .
H4B H 0.970(2) 0.4295(17) 0.082(2) 0.091(11) Uiso 1 1 d . . .
H4C H 0.886(2) 0.3638(16) 0.094(2) 0.077(10) Uiso 1 1 d . . .
C5 C 0.98170(18) 0.37590(13) 0.22773(18) 0.0333(6) Uani 1 1 d . . .
C6 C 1.0479(2) 0.30981(13) 0.18944(19) 0.0327(6) Uani 1 1 d . . .
C7 C 0.93249(17) 0.25038(12) 0.29358(17) 0.0282(5) Uani 1 1 d . . .
C8 C 0.79566(17) 0.20026(13) 0.41245(18) 0.0281(5) Uani 1 1 d . . .
H8 H 0.7543(15) 0.2418(11) 0.3965(15) 0.023(6) Uiso 1 1 d . . .
C9 C 0.83174(18) 0.20248(13) 0.53005(18) 0.0356(6) Uani 1 1 d . . .
H9 H 0.8981(17) 0.2316(11) 0.5379(16) 0.035(6) Uiso 1 1 d . . .
C10 C 0.7354(2) 0.22578(15) 0.5968(2) 0.0451(7) Uani 1 1 d . . .
H10A H 0.702(2) 0.2671(17) 0.571(2) 0.057(8) Uiso 1 1 d . . .
H10B H 0.7586(17) 0.2354(11) 0.6725(19) 0.043(6) Uiso 1 1 d . . .
C11 C 0.6628(3) 0.15746(18) 0.5955(2) 0.0556(8) Uani 1 1 d . . .
H11A H 0.590(2) 0.1705(13) 0.5655(18) 0.055(8) Uiso 1 1 d . . .
H11B H 0.657(2) 0.1395(16) 0.666(2) 0.075(10) Uiso 1 1 d . . .
C12 C 0.7253(2) 0.10517(15) 0.52513(19) 0.0437(7) Uani 1 1 d . . .
H12 H 0.705(2) 0.0538(15) 0.534(2) 0.059(8) Uiso 1 1 d . . .
C13 C 0.72251(19) 0.13228(13) 0.40960(19) 0.0353(6) Uani 1 1 d . . .
H13A H 0.6491(16) 0.1453(12) 0.3882(15) 0.028(5) Uiso 1 1 d . . .
H13B H 0.7558(17) 0.0913(13) 0.3596(17) 0.044(6) Uiso 1 1 d . . .
C21 C 0.8397(2) 0.12193(15) 0.5562(2) 0.0470(7) Uani 1 1 d . . .
H21A H 0.8588(18) 0.1151(12) 0.624(2) 0.049(7) Uiso 1 1 d . . .
H21B H 0.8951(18) 0.0950(13) 0.5121(19) 0.045(7) Uiso 1 1 d . . .
S1A S 0.42886(5) 0.46106(3) 0.86244(4) 0.03618(16) Uani 1 1 d . . .
O1A O 0.63910(14) 0.48392(9) 0.64219(14) 0.0509(5) Uani 1 1 d . . .
N1A N 0.53658(14) 0.55690(9) 0.74857(15) 0.0310(5) Uani 1 1 d . . .
N2A N 0.41903(14) 0.60605(12) 0.87121(14) 0.0306(5) Uani 1 1 d . . .
H2B H 0.4363(18) 0.6505(16) 0.8464(18) 0.047(8) Uiso 1 1 d . . .
C1A C 0.4389(3) 0.30278(17) 0.7427(3) 0.0654(9) Uani 1 1 d . . .
H1D H 0.373(2) 0.3141(16) 0.788(2) 0.074(10) Uiso 1 1 d . . .
H1E H 0.493(2) 0.2811(19) 0.783(2) 0.076(11) Uiso 1 1 d . . .
H1F H 0.417(2) 0.2717(17) 0.687(2) 0.077(10) Uiso 1 1 d . . .
C2A C 0.4828(2) 0.37100(13) 0.6905(2) 0.0415(6) Uani 1 1 d . . .
H2A H 0.5422(17) 0.3616(12) 0.6426(17) 0.034(6) Uiso 1 1 d . . .
C3A C 0.3983(3) 0.40664(18) 0.6189(2) 0.0527(8) Uani 1 1 d . . .
H3E H 0.336(2) 0.4201(13) 0.655(2) 0.055(8) Uiso 1 1 d . . .
H3D H 0.378(2) 0.3708(16) 0.559(2) 0.087(10) Uiso 1 1 d . . .
H3F H 0.4259(18) 0.4472(15) 0.5823(19) 0.054(8) Uiso 1 1 d . . .
C4A C 0.6206(2) 0.39011(16) 0.8370(3) 0.0477(7) Uani 1 1 d . . .
H4E H 0.679(2) 0.3746(15) 0.782(2) 0.082(10) Uiso 1 1 d . . .
H4D H 0.652(2) 0.4262(14) 0.8833(19) 0.058(8) Uiso 1 1 d . . .
H4F H 0.5938(18) 0.3525(14) 0.8862(19) 0.051(7) Uiso 1 1 d . . .
C5A C 0.52998(18) 0.42426(12) 0.77232(18) 0.0333(6) Uani 1 1 d . . .
C6A C 0.57397(19) 0.49110(13) 0.7136(2) 0.0347(6) Uani 1 1 d . . .
C7A C 0.46413(17) 0.54986(11) 0.82415(18) 0.0285(5) Uani 1 1 d . . .
C8A C 0.34219(17) 0.60063(13) 0.95995(17) 0.0297(5) Uani 1 1 d . . .
H8A H 0.3581(15) 0.5574(11) 1.0034(16) 0.028(6) Uiso 1 1 d . . .
C9A C 0.22729(18) 0.59390(13) 0.92192(19) 0.0391(6) Uani 1 1 d . . .
H9A H 0.2254(17) 0.5605(13) 0.8600(19) 0.045(7) Uiso 1 1 d . . .
C10A C 0.1607(2) 0.57051(17) 1.0198(3) 0.0573(8) Uani 1 1 d . . .
H10C H 0.187(2) 0.5297(19) 1.062(2) 0.088(11) Uiso 1 1 d . . .
H10D H 0.089(2) 0.5557(14) 0.995(2) 0.072(8) Uiso 1 1 d . . .
C11A C 0.1575(3) 0.64060(18) 1.0884(3) 0.0567(8) Uani 1 1 d . . .
H11C H 0.086(2) 0.6582(15) 1.094(2) 0.061(8) Uiso 1 1 d . . .
H11D H 0.1866(19) 0.6342(14) 1.157(2) 0.051(8) Uiso 1 1 d . . .
C12A C 0.2230(2) 0.69367(15) 1.0228(2) 0.0430(7) Uani 1 1 d . . .
H12A H 0.2171(17) 0.7420(13) 1.0394(18) 0.040(7) Uiso 1 1 d . . .
C13A C 0.33957(19) 0.67078(14) 1.0272(2) 0.0360(6) Uani 1 1 d . . .
H13C H 0.3650(17) 0.6642(12) 1.0970(19) 0.039(6) Uiso 1 1 d . . .
H13D H 0.3865(17) 0.7076(13) 0.9959(17) 0.041(7) Uiso 1 1 d . . .
C14A C 0.1950(2) 0.67287(16) 0.9087(2) 0.0478(7) Uani 1 1 d . . .
H14D H 0.1229(19) 0.6777(11) 0.8877(17) 0.046(7) Uiso 1 1 d . . .
H14E H 0.2365(18) 0.6996(13) 0.8562(18) 0.041(7) Uiso 1 1 d . . .
H14F H 1.035(2) 0.5325(16) 0.349(2) 0.068(9) Uiso 1 1 d . . .

loop_
_atom_site_aniso_label
_atom_site_aniso_U_11
_atom_site_aniso_U_22
_atom_site_aniso_U_33
_atom_site_aniso_U_23
_atom_site_aniso_U_13
_atom_site_aniso_U_12
S1 0.0341(3) 0.0289(3) 0.0431(4) -0.0019(3) 0.0124(3) 0.0012(3)
O1 0.0487(10) 0.0378(12) 0.0535(10) 0.0014(8) 0.0282(10) 0.0006(8)
N1 0.0288(11) 0.0278(11) 0.0325(10) -0.0003(9) 0.0068(10) -0.0005(8)
N2 0.0314(11) 0.0264(13) 0.0321(11) 0.0002(9) 0.0061(9) 0.0018(10)
C1 0.063(2) 0.0353(17) 0.096(3) -0.0183(19) 0.012(2) 0.0002(16)
C2 0.0412(17) 0.055(2) 0.061(2) -0.0093(16) 0.0053(16) -0.0087(15)
C3 0.0435(16) 0.0297(14) 0.0496(16) 0.0013(12) 0.0178(14) -0.0051(11)
C4 0.069(2) 0.053(2) 0.0460(18) 0.0068(16) 0.0034(18) 0.0179(18)
C5 0.0348(13) 0.0312(13) 0.0339(13) 0.0021(11) 0.0117(11) 0.0051(11)
C6 0.0385(14) 0.0290(14) 0.0305(13) 0.0003(11) 0.0051(12) 0.0025(11)
C7 0.0267(13) 0.0297(14) 0.0283(12) -0.0006(10) -0.0021(11) -0.0017(10)
C8 0.0237(12) 0.0294(14) 0.0314(13) 0.0024(10) 0.0065(11) 0.0020(10)
C9 0.0313(13) 0.0423(15) 0.0332(13) -0.0040(11) -0.0002(11) -0.0082(11)
C10 0.0539(17) 0.0467(17) 0.0347(15) -0.0061(13) 0.0117(14) -0.0054(14)
C11 0.052(2) 0.071(2) 0.0445(18) -0.0026(16) 0.0131(16) -0.0183(17)
C12 0.0542(18) 0.0371(17) 0.0397(15) 0.0060(13) 0.0068(14) -0.0115(13)
C13 0.0292(14) 0.0375(15) 0.0392(14) 0.0000(12) 0.0026(12) -0.0049(11)
C21 0.0533(18) 0.0540(18) 0.0338(15) 0.0109(13) -0.0069(15) 0.0040(14)
S1A 0.0404(3) 0.0297(3) 0.0385(3) 0.0031(3) 0.0089(3) -0.0009(3)
O1A 0.0527(11) 0.0395(12) 0.0604(11) -0.0050(9) 0.0292(10) 0.0009(8)
N1A 0.0286(10) 0.0287(11) 0.0356(11) -0.0024(8) 0.0094(10) -0.0008(8)
N2A 0.0306(11) 0.0276(13) 0.0337(11) -0.0011(10) 0.0082(9) -0.0020(9)
C1A 0.074(2) 0.0377(17) 0.085(3) 0.0005(18) -0.016(2) -0.0119(17)
C2A 0.0429(15) 0.0384(15) 0.0431(16) -0.0060(12) 0.0067(14) -0.0045(12)
C3A 0.054(2) 0.061(2) 0.0424(17) -0.0015(16) -0.0026(16) -0.0104(17)
C4A 0.0453(17) 0.0441(18) 0.0536(18) 0.0004(16) -0.0055(16) 0.0066(14)
C5A 0.0316(13) 0.0313(14) 0.0370(13) -0.0021(11) 0.0079(12) 0.0028(11)
C6A 0.0295(13) 0.0340(14) 0.0405(14) -0.0018(11) 0.0028(12) -0.0007(11)
C7A 0.0259(12) 0.0300(14) 0.0296(12) -0.0008(11) -0.0017(11) 0.0005(10)
C8A 0.0313(13) 0.0290(14) 0.0287(12) 0.0033(11) 0.0052(11) -0.0006(10)
C9A 0.0318(14) 0.0459(16) 0.0397(14) -0.0136(12) 0.0042(12) -0.0032(11)
C10A 0.0393(17) 0.060(2) 0.072(2) -0.0036(17) 0.0194(16) -0.0113(15)
C11A 0.0396(18) 0.079(2) 0.052(2) -0.0123(17) 0.0189(17) -0.0023(16)
C12A 0.0392(16) 0.0361(17) 0.0539(18) -0.0107(13) 0.0044(14) 0.0052(12)
C13A 0.0356(14) 0.0418(16) 0.0306(14) -0.0049(12) 0.0031(12) -0.0042(12)
C14A 0.0343(15) 0.060(2) 0.0493(17) 0.0030(15) -0.0056(15) 0.0073(13)

loop_
_atom_type_symbol
_atom_type_description
_atom_type_scat_dispersion_real
_atom_type_scat_dispersion_imag
_atom_type_scat_source
C C 0.0033 0.0016 'International Tables Vol C Tables 4.2.6.8 and 6.1.1.4'
H H 0.0000 0.0000 'International Tables Vol C Tables 4.2.6.8 and 6.1.1.4'
N N 0.0061 0.0033 'International Tables Vol C Tables 4.2.6.8 and 6.1.1.4'
O O 0.0106 0.0060 'International Tables Vol C Tables 4.2.6.8 and 6.1.1.4'
S S 0.1246 0.1234 'International Tables Vol C Tables 4.2.6.8 and 6.1.1.4'

loop_
_geom_angle_atom_site_label_1
_geom_angle_atom_site_label_2
_geom_angle_atom_site_label_3
_geom_angle
_geom_angle_site_symmetry_1
_geom_angle_site_symmetry_3
_geom_angle_publ_flag
C7 S1 C5 90.30(11) . . ?
C7 N1 C6 111.89(18) . . ?
C7 N2 C8 123.9(2) . . ?
C7 N2 H2 116.1(16) . . ?
C8 N2 H2 119.9(16) . . ?
C3 C1 H1A 111.9(19) . . ?
C3 C1 H1B 106.3(18) . . ?
H1A C1 H1B 112(2) . . ?
C3 C1 H14F 111.6(17) . . ?
H1A C1 H14F 112(3) . . ?
H1B C1 H14F 103(2) . . ?
C3 C2 H2A 111.2(17) . . ?
C3 C2 H2B 109.3(14) . . ?
H2A C2 H2B 109(2) . . ?
C3 C2 H2C 107.5(17) . . ?
H2A C2 H2C 109(2) . . ?
H2B C2 H2C 110(2) . . ?
C2 C3 C1 111.1(3) . . ?
C2 C3 C5 112.6(2) . . ?
C1 C3 C5 112.3(2) . . ?
C2 C3 H3 108.6(14) . . ?
C1 C3 H3 110.3(15) . . ?
C5 C3 H3 101.4(13) . . ?
C5 C4 H4A 108.4(15) . . ?
C5 C4 H4B 109.4(19) . . ?
H4A C4 H4B 114(2) . . ?
C5 C4 H4C 108.3(17) . . ?
H4A C4 H4C 107(2) . . ?
H4B C4 H4C 110(2) . . ?
C3 C5 C4 112.4(2) . . ?
C3 C5 C6 110.73(18) . . ?
C4 C5 C6 107.5(2) . . ?
C3 C5 S1 112.01(17) . . ?
C4 C5 S1 109.4(2) . . ?
C6 C5 S1 104.34(15) . . ?
O1 C6 N1 124.5(2) . . ?
O1 C6 C5 120.2(2) . . ?
N1 C6 C5 115.27(19) . . ?
N2 C7 N1 123.0(2) . . ?
N2 C7 S1 119.24(18) . . ?
N1 C7 S1 117.75(16) . . ?
N2 C8 C9 113.41(18) . . ?
N2 C8 C13 111.87(19) . . ?
C9 C8 C13 102.57(18) . . ?
N2 C8 H8 109.8(12) . . ?
C9 C8 H8 109.9(12) . . ?
C13 C8 H8 109.0(12) . . ?
C21 C9 C10 102.1(2) . . ?
C21 C9 C8 101.40(19) . . ?
C10 C9 C8 107.12(19) . . ?
C21 C9 H9 116.8(12) . . ?
C10 C9 H9 117.1(12) . . ?
C8 C9 H9 110.8(12) . . ?
C9 C10 C11 103.3(2) . . ?
C9 C10 H10A 113.6(16) . . ?
C11 C10 H10A 113.5(17) . . ?
C9 C10 H10B 109.5(13) . . ?
C11 C10 H10B 108.8(12) . . ?
H10A C10 H10B 108(2) . . ?
C12 C11 C10 102.6(2) . . ?
C12 C11 H11A 113.7(13) . . ?
C10 C11 H11A 109.9(15) . . ?
C12 C11 H11B 110.7(18) . . ?
C10 C11 H11B 108.5(17) . . ?
H11A C11 H11B 111(2) . . ?
C21 C12 C11 102.2(2) . . ?
C21 C12 C13 101.3(2) . . ?
C11 C12 C13 109.0(2) . . ?
C21 C12 H12 114.1(15) . . ?
C11 C12 H12 114.3(15) . . ?
C13 C12 H12 114.6(15) . . ?
C12 C13 C8 103.26(19) . . ?
C12 C13 H13A 110.8(12) . . ?
C8 C13 H13A 111.2(13) . . ?
C12 C13 H13B 108.2(12) . . ?
C8 C13 H13B 110.7(12) . . ?
H13A C13 H13B 112.3(17) . . ?
C12 C21 C9 94.7(2) . . ?
C12 C21 H21A 118.0(15) . . ?
C9 C21 H21A 111.0(15) . . ?
C12 C21 H21B 114.2(12) . . ?
C9 C21 H21B 113.9(13) . . ?
H21A C21 H21B 105.2(19) . . ?
C7A S1A C5A 90.23(11) . . ?
C7A N1A C6A 112.13(19) . . ?
C7A N2A C8A 124.2(2) . . ?
C7A N2A H2B 117.2(17) . . ?
C8A N2A H2B 118.5(17) . . ?
C2A C1A H1D 111.1(17) . . ?
C2A C1A H1E 109(2) . . ?
H1D C1A H1E 112(3) . . ?
C2A C1A H1F 107.2(17) . . ?
H1D C1A H1F 107(2) . . ?
H1E C1A H1F 110(3) . . ?
C1A C2A C3A 110.7(2) . . ?
C1A C2A C5A 112.6(2) . . ?
C3A C2A C5A 112.3(2) . . ?
C1A C2A H2A 113.2(13) . . ?
C3A C2A H2A 104.4(13) . . ?
C5A C2A H2A 103.1(12) . . ?
C2A C3A H3E 114.5(16) . . ?
C2A C3A H3D 108.6(17) . . ?
H3E C3A H3D 108(2) . . ?
C2A C3A H3F 111.6(14) . . ?
H3E C3A H3F 109(2) . . ?
H3D C3A H3F 105(2) . . ?
C5A C4A H4E 106.8(16) . . ?
C5A C4A H4D 109.5(15) . . ?
H4E C4A H4D 107(2) . . ?
C5A C4A H4F 111.4(14) . . ?
H4E C4A H4F 117(2) . . ?
H4D C4A H4F 105(2) . . ?
C4A C5A C2A 112.0(2) . . ?
C4A C5A C6A 108.3(2) . . ?
C2A C5A C6A 109.57(18) . . ?
C4A C5A S1A 110.19(18) . . ?
C2A C5A S1A 112.25(17) . . ?
C6A C5A S1A 104.18(16) . . ?
O1A C6A N1A 124.0(2) . . ?
O1A C6A C5A 120.2(2) . . ?
N1A C6A C5A 115.8(2) . . ?
N1A C7A N2A 122.5(2) . . ?
N1A C7A S1A 117.35(16) . . ?
N2A C7A S1A 120.12(18) . . ?
N2A C8A C9A 113.06(18) . . ?
N2A C8A C13A 111.5(2) . . ?
C9A C8A C13A 102.57(19) . . ?
N2A C8A H8A 109.7(12) . . ?
C9A C8A H8A 107.3(12) . . ?
C13A C8A H8A 112.5(12) . . ?
C14A C9A C8A 102.0(2) . . ?
C14A C9A C10A 102.1(2) . . ?
C8A C9A C10A 106.9(2) . . ?
C14A C9A H9A 120.4(13) . . ?
C8A C9A H9A 108.4(13) . . ?
C10A C9A H9A 115.6(13) . . ?
C9A C10A C11A 102.6(2) . . ?
C9A C10A H10C 117.4(19) . . ?
C11A C10A H10C 110.4(19) . . ?
C9A C10A H10D 108.6(16) . . ?
C11A C10A H10D 112.3(15) . . ?
H10C C10A H10D 106(2) . . ?
C12A C11A C10A 103.0(2) . . ?
C12A C11A H11C 109.1(16) . . ?
C10A C11A H11C 110.2(16) . . ?
C12A C11A H11D 111.3(15) . . ?
C10A C11A H11D 112.9(16) . . ?
H11C C11A H11D 110(2) . . ?
C14A C12A C11A 102.6(2) . . ?
C14A C12A C13A 100.7(2) . . ?
C11A C12A C13A 108.8(2) . . ?
C14A C12A H12A 116.1(15) . . ?
C11A C12A H12A 117.5(15) . . ?
C13A C12A H12A 109.7(14) . . ?
C12A C13A C8A 103.47(19) . . ?
C12A C13A H13C 113.4(14) . . ?
C8A C13A H13C 113.0(14) . . ?
C12A C13A H13D 111.8(13) . . ?
C8A C13A H13D 110.5(13) . . ?
H13C C13A H13D 104.8(19) . . ?
C12A C14A C9A 94.5(2) . . ?
C12A C14A H14D 117.3(14) . . ?
C9A C14A H14D 112.0(13) . . ?
C12A C14A H14E 112.4(13) . . ?
C9A C14A H14E 114.6(14) . . ?
H14D C14A H14E 106.2(18) . . ?

loop_
_geom_bond_atom_site_label_1
_geom_bond_atom_site_label_2
_geom_bond_distance
_geom_bond_site_symmetry_2
_geom_bond_publ_flag
S1 C7 1.753(2) . ?
S1 C5 1.821(2) . ?
O1 C6 1.211(3) . ?
N1 C7 1.327(3) . ?
N1 C6 1.370(3) . ?
N2 C7 1.317(3) . ?
N2 C8 1.459(3) . ?
N2 H2 0.87(2) . ?
C1 C3 1.518(4) . ?
C1 H1A 0.98(3) . ?
C1 H1B 1.01(3) . ?
C1 H14F 0.92(3) . ?
C2 C3 1.518(4) . ?
C2 H2A 0.95(3) . ?
C2 H2B 1.04(3) . ?
C2 H2C 0.93(3) . ?
C3 C5 1.532(3) . ?
C3 H3 0.94(2) . ?
C4 C5 1.535(4) . ?
C4 H4A 0.96(2) . ?
C4 H4B 0.98(3) . ?
C4 H4C 0.98(3) . ?
C5 C6 1.552(3) . ?
C8 C9 1.537(3) . ?
C8 C13 1.555(3) . ?
C8 H8 0.948(19) . ?
C9 C21 1.525(4) . ?
C9 C10 1.530(3) . ?
C9 H9 1.00(2) . ?
C10 C11 1.556(4) . ?
C10 H10A 0.93(3) . ?
C10 H10B 1.00(2) . ?
C11 C12 1.523(4) . ?
C11 H11A 1.02(2) . ?
C11 H11B 0.95(3) . ?
C12 C21 1.520(4) . ?
C12 C13 1.527(3) . ?
C12 H12 0.99(3) . ?
C13 H13A 0.99(2) . ?
C13 H13B 1.07(2) . ?
C21 H21A 0.89(2) . ?
C21 H21B 1.02(2) . ?
S1A C7A 1.764(2) . ?
S1A C5A 1.828(2) . ?
O1A C6A 1.217(3) . ?
N1A C7A 1.317(3) . ?
N1A C6A 1.373(3) . ?
N2A C7A 1.320(3) . ?
N2A C8A 1.473(3) . ?
N2A H2B 0.90(3) . ?
C1A C2A 1.521(4) . ?
C1A H1D 1.02(3) . ?
C1A H1E 0.94(3) . ?
C1A H1F 0.94(3) . ?
C2A C3A 1.535(4) . ?
C2A C5A 1.537(3) . ?
C2A H2A 0.97(2) . ?
C3A H3E 0.94(3) . ?
C3A H3D 1.03(3) . ?
C3A H3F 0.94(3) . ?
C4A C5A 1.531(3) . ?
C4A H4E 1.04(3) . ?
C4A H4D 0.97(3) . ?
C4A H4F 0.99(2) . ?
C5A C6A 1.538(3) . ?
C8A C9A 1.524(3) . ?
C8A C13A 1.544(3) . ?
C8A H8A 0.99(2) . ?
C9A C14A 1.522(4) . ?
C9A C10A 1.542(4) . ?
C9A H9A 0.99(2) . ?
C10A C11A 1.552(4) . ?
C10A H10C 0.98(3) . ?
C10A H10D 1.00(3) . ?
C11A C12A 1.519(4) . ?
C11A H11C 0.96(3) . ?
C11A H11D 0.94(2) . ?
C12A C14A 1.516(4) . ?
C12A C13A 1.525(3) . ?
C12A H12A 0.92(2) . ?
C13A H13C 0.94(2) . ?
C13A H13D 0.98(2) . ?
C14A H14D 0.95(2) . ?
C14A H14E 0.97(2) . ?

loop_
_geom_hbond_atom_site_label_D
_geom_hbond_atom_site_label_H
_geom_hbond_atom_site_label_A
_geom_hbond_distance_DH
_geom_hbond_distance_HA
_geom_hbond_distance_DA
_geom_hbond_angle_DHA
_geom_hbond_site_symmetry_A
N2 H2 N1A 0.87(2) 2.06(2) 2.927(3) 174(2) 4_646
N2A H2B N1 0.90(3) 2.04(3) 2.943(3) 172(2) 4_656

loop_
_geom_torsion_atom_site_label_1
_geom_torsion_atom_site_label_2
_geom_torsion_atom_site_label_3
_geom_torsion_atom_site_label_4
_geom_torsion
_geom_torsion_site_symmetry_1
_geom_torsion_site_symmetry_2
_geom_torsion_site_symmetry_3
_geom_torsion_site_symmetry_4
_geom_torsion_publ_flag
C2 C3 C5 C4 -176.8(2) . . . . ?
C1 C3 C5 C4 56.8(3) . . . . ?
C2 C3 C5 C6 -56.5(3) . . . . ?
C1 C3 C5 C6 177.1(3) . . . . ?
C2 C3 C5 S1 59.5(3) . . . . ?
C1 C3 C5 S1 -66.9(3) . . . . ?
C7 S1 C5 C3 -125.61(17) . . . . ?
C7 S1 C5 C4 109.0(2) . . . . ?
C7 S1 C5 C6 -5.78(16) . . . . ?
C7 N1 C6 O1 177.6(2) . . . . ?
C7 N1 C6 C5 -3.9(3) . . . . ?
C3 C5 C6 O1 -54.0(3) . . . . ?
C4 C5 C6 O1 69.1(3) . . . . ?
S1 C5 C6 O1 -174.71(19) . . . . ?
C3 C5 C6 N1 127.5(2) . . . . ?
C4 C5 C6 N1 -109.4(3) . . . . ?
S1 C5 C6 N1 6.8(2) . . . . ?
C8 N2 C7 N1 179.03(19) . . . . ?
C8 N2 C7 S1 -2.0(3) . . . . ?
C6 N1 C7 N2 177.8(2) . . . . ?
C6 N1 C7 S1 -1.2(2) . . . . ?
C5 S1 C7 N2 -174.46(17) . . . . ?
C5 S1 C7 N1 4.57(18) . . . . ?
C7 N2 C8 C9 -90.8(3) . . . . ?
C7 N2 C8 C13 153.8(2) . . . . ?
N2 C8 C9 C21 -86.0(2) . . . . ?
C13 C8 C9 C21 34.8(2) . . . . ?
N2 C8 C9 C10 167.4(2) . . . . ?
C13 C8 C9 C10 -71.8(2) . . . . ?
C21 C9 C10 C11 -33.1(3) . . . . ?
C8 C9 C10 C11 73.0(3) . . . . ?
C9 C10 C11 C12 -1.9(3) . . . . ?
C10 C11 C12 C21 36.4(3) . . . . ?
C10 C11 C12 C13 -70.2(3) . . . . ?
C21 C12 C13 C8 -35.9(3) . . . . ?
C11 C12 C13 C8 71.3(3) . . . . ?
N2 C8 C13 C12 122.4(2) . . . . ?
C9 C8 C13 C12 0.6(2) . . . . ?
C11 C12 C21 C9 -56.0(2) . . . . ?
C13 C12 C21 C9 56.5(2) . . . . ?
C10 C9 C21 C12 54.3(2) . . . . ?
C8 C9 C21 C12 -56.2(2) . . . . ?
C1A C2A C5A C4A 59.0(3) . . . . ?
C3A C2A C5A C4A -175.2(2) . . . . ?
C1A C2A C5A C6A 179.2(2) . . . . ?
C3A C2A C5A C6A -55.0(3) . . . . ?
C1A C2A C5A S1A -65.6(3) . . . . ?
C3A C2A C5A S1A 60.2(3) . . . . ?
C7A S1A C5A C4A 111.05(19) . . . . ?
C7A S1A C5A C2A -123.41(17) . . . . ?
C7A S1A C5A C6A -4.94(15) . . . . ?
C7A N1A C6A O1A 177.9(2) . . . . ?
C7A N1A C6A C5A -3.3(3) . . . . ?
C4A C5A C6A O1A 67.3(3) . . . . ?
C2A C5A C6A O1A -55.1(3) . . . . ?
S1A C5A C6A O1A -175.41(18) . . . . ?
C4A C5A C6A N1A -111.5(2) . . . . ?
C2A C5A C6A N1A 126.0(2) . . . . ?
S1A C5A C6A N1A 5.8(2) . . . . ?
C6A N1A C7A N2A 178.4(2) . . . . ?
C6A N1A C7A S1A -1.1(2) . . . . ?
C8A N2A C7A N1A -176.50(19) . . . . ?
C8A N2A C7A S1A 3.0(3) . . . . ?
C5A S1A C7A N1A 3.96(17) . . . . ?
C5A S1A C7A N2A -175.58(17) . . . . ?
C7A N2A C8A C9A -88.7(3) . . . . ?
C7A N2A C8A C13A 156.3(2) . . . . ?
N2A C8A C9A C14A -86.6(2) . . . . ?
C13A C8A C9A C14A 33.6(2) . . . . ?
N2A C8A C9A C10A 166.7(2) . . . . ?
C13A C8A C9A C10A -73.1(2) . . . . ?
C14A C9A C10A C11A -34.1(3) . . . . ?
C8A C9A C10A C11A 72.6(3) . . . . ?
C9A C10A C11A C12A -0.8(3) . . . . ?
C10A C11A C12A C14A 35.6(3) . . . . ?
C10A C11A C12A C13A -70.5(3) . . . . ?
C14A C12A C13A C8A -37.1(3) . . . . ?
C11A C12A C13A C8A 70.3(3) . . . . ?
N2A C8A C13A C12A 123.4(2) . . . . ?
C9A C8A C13A C12A 2.1(2) . . . . ?
C11A C12A C14A C9A -55.6(3) . . . . ?
C13A C12A C14A C9A 56.6(2) . . . . ?
C8A C9A C14A C12A -55.7(2) . . . . ?
C10A C9A C14A C12A 54.7(2) . . . . ?

loop_
_cod_related_entry_id
_cod_related_entry_database
_cod_related_entry_code
1 ChemSpider 30658946
